data_4064810
loop_
_publ_author_name
'Yang, Ming-Jun'
'Liu, Yan-Jing'
'Gong, Jun-Fang'
'Song, Mao-Ping'

_publ_section_title
;
 Unsymmetrical Chiral PCN Pincer Palladium(II) and Nickel(II) Complexes
 with Aryl-Based Aminophosphine--Imidazoline Ligands: Synthesis via Aryl
 C--H Activation and Asymmetric Addition of Diarylphosphines to Enones
;
_journal_issue 14
_journal_name_full Organometallics
_journal_page_first 3793
_journal_paper_doi 10.1021/om200350h
_journal_volume 30
_journal_year 2011
_chemical_absolute_configuration s
_chemical_formula_sum 'C34 H29 Cl N3 P Pd'
_chemical_formula_weight 652.42
_chemical_name_systematic
; 
 ? 
;
_space_group_IT_number 19
_symmetry_cell_setting orthorhombic
_symmetry_space_group_name_Hall 'P 2ac 2ab'
_symmetry_space_group_name_H-M 'P 21 21 21'
_atom_sites_solution_hydrogens geom
_atom_sites_solution_primary direct
_atom_sites_solution_secondary difmap
_audit_creation_method SHELXL-97
_cell_angle_alpha 90.00
_cell_angle_beta 90.00
_cell_angle_gamma 90.00
_cell_formula_units_Z 4
_cell_length_a 11.8793(2)
_cell_length_b 12.50471(19)
_cell_length_c 20.1538(4)
_cell_measurement_reflns_used 12983
_cell_measurement_temperature 293(2)
_cell_measurement_theta_max 32.4800
_cell_measurement_theta_min 3.0261
_cell_volume 2993.79(9)
_computing_cell_refinement 'Oxford Diffraction Ltd.'
_computing_data_collection 'Oxford Diffraction Ltd.'
_computing_data_reduction 'Oxford Diffraction Ltd.'
_computing_molecular_graphics olex2
_computing_publication_material olex2
_computing_structure_refinement 'SHELXL-97 (Sheldrick, 1997)'
_computing_structure_solution 'SHELXS-97 (Sheldrick, 1990)'
_diffrn_ambient_temperature 293(2)
_diffrn_measured_fraction_theta_full 0.998
_diffrn_measured_fraction_theta_max 0.998
_diffrn_measurement_device_type 'Xcalibur, Eos, Gemini'
_diffrn_measurement_method '\w scans'
_diffrn_radiation_monochromator graphite
_diffrn_radiation_source 'fine-focus sealed tube'
_diffrn_radiation_type MoK\a
_diffrn_radiation_wavelength 0.71073
_diffrn_reflns_av_R_equivalents 0.0272
_diffrn_reflns_av_sigmaI/netI 0.0292
_diffrn_reflns_limit_h_max 14
_diffrn_reflns_limit_h_min -14
_diffrn_reflns_limit_k_max 15
_diffrn_reflns_limit_k_min -15
_diffrn_reflns_limit_l_max 25
_diffrn_reflns_limit_l_min -25
_diffrn_reflns_number 20205
_diffrn_reflns_theta_full 26.37
_diffrn_reflns_theta_max 26.37
_diffrn_reflns_theta_min 3.11
_exptl_absorpt_coefficient_mu 0.790
_exptl_absorpt_correction_T_max 0.8579
_exptl_absorpt_correction_T_min 0.7694
_exptl_absorpt_correction_type multi-scan
_exptl_absorpt_process_details 'Oxford Diffraction Ltd.'
_exptl_crystal_colour red
_exptl_crystal_density_diffrn 1.447
_exptl_crystal_density_method 'not measured'
_exptl_crystal_description prismatic
_exptl_crystal_F_000 1328
_exptl_crystal_size_max 0.35
_exptl_crystal_size_mid 0.20
_exptl_crystal_size_min 0.20
_refine_diff_density_max 0.374
_refine_diff_density_min -0.243
_refine_diff_density_rms 0.047
_refine_ls_abs_structure_details 'Flack H D (1983), Acta Cryst. A39, 876-881'
_refine_ls_abs_structure_Flack -0.05(2)
_refine_ls_extinction_method none
_refine_ls_goodness_of_fit_ref 1.036
_refine_ls_hydrogen_treatment constr
_refine_ls_matrix_type full
_refine_ls_number_parameters 362
_refine_ls_number_reflns 6113
_refine_ls_number_restraints 0
_refine_ls_restrained_S_all 1.036
_refine_ls_R_factor_all 0.0336
_refine_ls_R_factor_gt 0.0269
_refine_ls_shift/su_max 0.000
_refine_ls_shift/su_mean 0.000
_refine_ls_structure_factor_coef Fsqd
_refine_ls_weighting_details 'calc w=1/[\s^2^(Fo^2^)+(0.0373P)^2^+0.1043P] where P=(Fo^2^+2Fc^2^)/3'
_refine_ls_weighting_scheme calc
_refine_ls_wR_factor_gt 0.0625
_refine_ls_wR_factor_ref 0.0660
_reflns_number_gt 5526
_reflns_number_total 6113
_reflns_threshold_expression >2sigma(I)
_cod_data_source_file om200350h_si_003.cif
_cod_data_source_block complex-4c
_cod_depositor_comments
;
The following automatic conversions were performed:

'_symmetry_cell_setting' value 'Orthorhombic' changed to
'orthorhombic' according to
/home/saulius/struct/CIF-dictionaries/cif_core.dic dictionary named
'cif_core.dic' version 2.4.1 from 2010-06-29.

Automatic conversion script
Id: cif_fix_values 1715 2011-07-08 13:25:40Z adriana 
;
_cod_original_cell_volume 2993.78(9)
_cod_original_sg_symbol_H-M P2(1)2(1)2(1)
_cod_database_code 4064810

loop_
_symmetry_equiv_pos_as_xyz
'x, y, z'
'-x+1/2, -y, z+1/2'
'x+1/2, -y+1/2, -z'
'-x, y+1/2, -z+1/2'

loop_
_atom_site_label
_atom_site_type_symbol
_atom_site_fract_x
_atom_site_fract_y
_atom_site_fract_z
_atom_site_U_iso_or_equiv
_atom_site_adp_type
_atom_site_occupancy
_atom_site_symmetry_multiplicity
_atom_site_calc_flag
_atom_site_refinement_flags
C1 C -0.0803(2) 0.0463(2) -0.05102(14) 0.0394(6) Uani 1 1 d .
C2 C -0.1513(3) 0.1177(2) -0.08301(15) 0.0430(7) Uani 1 1 d .
C3 C -0.2223(3) 0.0830(3) -0.13251(15) 0.0508(7) Uani 1 1 d .
H3 H -0.2690 0.1312 -0.1544 0.061 Uiso 1 1 calc R
C4 C -0.2238(3) -0.0242(3) -0.14947(18) 0.0602(9) Uani 1 1 d .
H4 H -0.2729 -0.0477 -0.1823 0.072 Uiso 1 1 calc R
C5 C -0.1538(3) -0.0967(3) -0.11863(17) 0.0553(8) Uani 1 1 d .
H5 H -0.1557 -0.1685 -0.1305 0.066 Uiso 1 1 calc R
C6 C -0.0806(2) -0.0616(2) -0.06976(15) 0.0407(6) Uani 1 1 d .
C7 C -0.0011(2) -0.1254(2) -0.02919(14) 0.0402(6) Uani 1 1 d .
C8 C 0.1134(3) -0.2544(2) 0.01358(16) 0.0546(8) Uani 1 1 d .
H8A H 0.1853 -0.2580 -0.0091 0.066 Uiso 1 1 calc R
H8B H 0.1006 -0.3208 0.0373 0.066 Uiso 1 1 calc R
C9 C 0.1076(3) -0.1564(2) 0.06091(15) 0.0461(7) Uani 1 1 d .
H9 H 0.1835 -0.1316 0.0720 0.055 Uiso 1 1 calc R
C10 C 0.0424(3) -0.1813(2) 0.12307(16) 0.0522(8) Uani 1 1 d .
C11 C -0.0709(4) -0.1640(4) 0.1284(2) 0.0823(13) Uani 1 1 d .
H11 H -0.1086 -0.1322 0.0931 0.099 Uiso 1 1 calc R
C12 C -0.1313(5) -0.1920(4) 0.1844(3) 0.1016(17) Uani 1 1 d .
H12 H -0.2072 -0.1747 0.1878 0.122 Uiso 1 1 calc R
C13 C -0.0804(6) -0.2434(4) 0.2328(3) 0.113(2) Uani 1 1 d .
H13 H -0.1221 -0.2668 0.2690 0.136 Uiso 1 1 calc R
C14 C 0.0308(7) -0.2628(5) 0.2306(3) 0.159(3) Uani 1 1 d .
H14 H 0.0660 -0.2984 0.2654 0.191 Uiso 1 1 calc R
C15 C 0.0937(6) -0.2285(5) 0.1751(2) 0.131(3) Uani 1 1 d .
H15 H 0.1712 -0.2385 0.1744 0.158 Uiso 1 1 calc R
C16 C 0.0012(3) -0.2989(2) -0.08863(15) 0.0455(7) Uani 1 1 d .
C17 C 0.0500(3) -0.2790(3) -0.14963(17) 0.0630(10) Uani 1 1 d .
H17 H 0.0981 -0.2209 -0.1545 0.076 Uiso 1 1 calc R
C18 C 0.0285(4) -0.3438(3) -0.20311(19) 0.0725(10) Uani 1 1 d .
H18 H 0.0620 -0.3292 -0.2438 0.087 Uiso 1 1 calc R
C19 C -0.0428(3) -0.4307(3) -0.19674(19) 0.0700(11) Uani 1 1 d .
C20 C -0.0908(4) -0.4505(3) -0.1359(2) 0.0711(11) Uani 1 1 d .
H20 H -0.1388 -0.5088 -0.1313 0.085 Uiso 1 1 calc R
C21 C -0.0698(3) -0.3864(2) -0.08169(19) 0.0579(9) Uani 1 1 d .
H21 H -0.1028 -0.4015 -0.0409 0.069 Uiso 1 1 calc R
C22 C -0.0673(5) -0.5017(4) -0.2556(3) 0.122(2) Uani 1 1 d .
H22A H -0.1029 -0.4604 -0.2899 0.183 Uiso 1 1 calc R
H22C H -0.1165 -0.5587 -0.2423 0.183 Uiso 1 1 calc R
H22B H 0.0018 -0.5311 -0.2722 0.183 Uiso 1 1 calc R
C23 C 0.0674(3) 0.3190(2) -0.05726(17) 0.0522(8) Uani 1 1 d .
C24 C 0.1263(3) 0.4068(3) -0.0362(2) 0.0723(10) Uani 1 1 d .
H24 H 0.1107 0.4367 0.0051 0.087 Uiso 1 1 calc R
C25 C 0.2085(4) 0.4511(4) -0.0757(3) 0.0915(14) Uani 1 1 d .
H25 H 0.2476 0.5109 -0.0607 0.110 Uiso 1 1 calc R
C26 C 0.2336(4) 0.4092(4) -0.1360(3) 0.0970(15) Uani 1 1 d .
H26 H 0.2899 0.4394 -0.1620 0.116 Uiso 1 1 calc R
C27 C 0.1758(7) 0.3234(5) -0.1575(3) 0.134(3) Uani 1 1 d .
H27 H 0.1920 0.2947 -0.1990 0.160 Uiso 1 1 calc R
C28 C 0.0934(6) 0.2778(4) -0.1191(2) 0.111(2) Uani 1 1 d .
H28 H 0.0545 0.2185 -0.1348 0.134 Uiso 1 1 calc R
C29 C -0.0883(3) 0.3479(2) 0.05037(17) 0.0474(7) Uani 1 1 d .
C30 C -0.1839(3) 0.4059(3) 0.04062(18) 0.0708(10) Uani 1 1 d .
H30 H -0.2282 0.3929 0.0034 0.085 Uiso 1 1 calc R
C31 C -0.2158(4) 0.4834(4) 0.0852(2) 0.0843(13) Uani 1 1 d .
H31 H -0.2816 0.5220 0.0777 0.101 Uiso 1 1 calc R
C32 C -0.1546(4) 0.5042(3) 0.1384(2) 0.0786(12) Uani 1 1 d .
H32 H -0.1756 0.5591 0.1670 0.094 Uiso 1 1 calc R
C33 C -0.0600(5) 0.4446(4) 0.1515(3) 0.123(2) Uani 1 1 d .
H33 H -0.0176 0.4574 0.1895 0.147 Uiso 1 1 calc R
C34 C -0.0286(4) 0.3649(4) 0.1073(2) 0.110(2) Uani 1 1 d .
H34 H 0.0338 0.3225 0.1165 0.131 Uiso 1 1 calc R
Cl1 Cl 0.14626(7) 0.12285(6) 0.11324(4) 0.04877(18) Uani 1 1 d .
N1 N 0.04911(19) -0.07633(17) 0.01959(12) 0.0430(5) Uani 1 1 d .
N2 N 0.0211(2) -0.23102(18) -0.03278(12) 0.0514(6) Uani 1 1 d .
N3 N -0.1449(2) 0.22381(18) -0.06041(13) 0.0515(7) Uani 1 1 d .
H3A H -0.1922 0.2722 -0.0724 0.062 Uiso 1 1 calc R
P1 P -0.03767(7) 0.24909(5) -0.00817(4) 0.04444(18) Uani 1 1 d .
Pd1 Pd 0.020533(19) 0.087920(15) 0.022540(10) 0.03777(6) Uani 1 1 d .

loop_
_atom_site_aniso_label
_atom_site_aniso_U_11
_atom_site_aniso_U_22
_atom_site_aniso_U_33
_atom_site_aniso_U_23
_atom_site_aniso_U_13
_atom_site_aniso_U_12
C1 0.0359(15) 0.0419(14) 0.0403(15) -0.0050(12) -0.0007(13) -0.0026(12)
C2 0.0435(17) 0.0385(15) 0.0471(17) -0.0011(12) -0.0027(14) 0.0019(12)
C3 0.0486(17) 0.0521(16) 0.0516(18) -0.0040(16) -0.0150(14) 0.0074(16)
C4 0.062(2) 0.059(2) 0.060(2) -0.0136(16) -0.0227(18) 0.0037(16)
C5 0.0593(19) 0.0423(16) 0.064(2) -0.0120(15) -0.0129(16) 0.0008(15)
C6 0.0429(16) 0.0367(15) 0.0426(16) -0.0030(12) -0.0011(14) -0.0014(11)
C7 0.0428(18) 0.0357(12) 0.0421(15) -0.0041(11) 0.0028(14) -0.0001(10)
C8 0.061(2) 0.0490(16) 0.054(2) -0.0040(16) 0.0005(17) 0.0150(14)
C9 0.0492(18) 0.0402(15) 0.0490(18) 0.0010(13) -0.0081(15) 0.0068(12)
C10 0.072(3) 0.0379(14) 0.0465(17) -0.0025(13) -0.0032(17) 0.0095(15)
C11 0.068(3) 0.107(3) 0.073(3) 0.018(2) 0.004(2) -0.016(2)
C12 0.101(4) 0.118(4) 0.086(4) 0.007(3) 0.031(3) -0.023(3)
C13 0.189(7) 0.081(3) 0.070(3) 0.010(3) 0.038(4) 0.016(4)
C14 0.227(8) 0.182(6) 0.069(3) 0.056(4) 0.033(5) 0.133(6)
C15 0.159(5) 0.182(6) 0.054(3) 0.020(3) 0.007(3) 0.120(5)
C16 0.047(2) 0.0365(13) 0.0534(17) -0.0025(12) 0.0043(14) 0.0091(12)
C17 0.069(3) 0.0570(19) 0.063(2) -0.0034(17) 0.0145(19) -0.0075(17)
C18 0.080(3) 0.082(2) 0.056(2) -0.0118(18) 0.014(2) 0.002(2)
C19 0.064(2) 0.073(2) 0.073(2) -0.029(2) -0.014(2) 0.0110(19)
C20 0.064(2) 0.0517(19) 0.097(3) -0.013(2) -0.006(2) -0.0118(17)
C21 0.057(2) 0.0482(18) 0.068(2) -0.0031(15) 0.0104(18) -0.0030(14)
C22 0.127(5) 0.122(4) 0.117(4) -0.065(4) -0.031(4) -0.007(4)
C23 0.057(2) 0.0394(15) 0.060(2) 0.0048(14) -0.0029(17) 0.0036(14)
C24 0.061(2) 0.077(2) 0.079(3) -0.003(2) -0.0067(19) -0.0155(19)
C25 0.074(3) 0.092(3) 0.108(4) 0.012(3) -0.008(3) -0.025(2)
C26 0.078(3) 0.096(3) 0.117(4) 0.025(3) 0.024(3) -0.014(3)
C27 0.191(7) 0.117(4) 0.093(4) -0.014(3) 0.061(5) -0.049(5)
C28 0.162(5) 0.086(3) 0.086(3) -0.022(3) 0.052(4) -0.047(3)
C29 0.0483(18) 0.0360(14) 0.0579(19) -0.0065(13) -0.0045(15) 0.0034(12)
C30 0.062(2) 0.090(3) 0.060(2) -0.020(2) -0.0110(18) 0.024(2)
C31 0.076(3) 0.105(3) 0.073(3) -0.018(2) -0.008(2) 0.048(2)
C32 0.081(3) 0.067(2) 0.087(3) -0.031(2) 0.000(3) 0.016(2)
C33 0.110(4) 0.137(4) 0.120(4) -0.081(4) -0.058(3) 0.058(4)
C34 0.089(3) 0.126(4) 0.114(4) -0.070(3) -0.051(3) 0.059(3)
Cl1 0.0467(4) 0.0545(4) 0.0451(4) -0.0070(3) -0.0048(3) -0.0005(3)
N1 0.0452(13) 0.0370(11) 0.0469(13) 0.0026(12) -0.0035(11) 0.0010(9)
N2 0.0654(16) 0.0397(11) 0.0492(14) -0.0054(10) -0.0028(15) 0.0096(12)
N3 0.0534(16) 0.0388(13) 0.0624(17) -0.0095(12) -0.0186(14) 0.0099(11)
P1 0.0477(5) 0.0348(3) 0.0508(4) -0.0043(3) -0.0070(4) 0.0034(3)
Pd1 0.03914(11) 0.03419(9) 0.03997(11) -0.00166(9) -0.00294(10) 0.00034(8)

loop_
_atom_type_symbol
_atom_type_description
_atom_type_scat_dispersion_real
_atom_type_scat_dispersion_imag
_atom_type_scat_source
C C 0.0033 0.0016 'International Tables Vol C Tables 4.2.6.8 and 6.1.1.4'
H H 0.0000 0.0000 'International Tables Vol C Tables 4.2.6.8 and 6.1.1.4'
Pd Pd -0.9988 1.0072 'International Tables Vol C Tables 4.2.6.8 and 6.1.1.4'
Cl Cl 0.1484 0.1585 'International Tables Vol C Tables 4.2.6.8 and 6.1.1.4'
N N 0.0061 0.0033 'International Tables Vol C Tables 4.2.6.8 and 6.1.1.4'
P P 0.1023 0.0942 'International Tables Vol C Tables 4.2.6.8 and 6.1.1.4'

loop_
_geom_angle_atom_site_label_1
_geom_angle_atom_site_label_2
_geom_angle_atom_site_label_3
_geom_angle
C2 C1 C6 119.5(3)
C2 C1 Pd1 123.2(2)
C6 C1 Pd1 117.3(2)
C3 C2 C1 120.4(3)
C3 C2 N3 124.5(3)
C1 C2 N3 115.1(3)
C2 C3 C4 119.5(3)
C2 C3 H3 120.3
C4 C3 H3 120.3
C5 C4 C3 121.2(3)
C5 C4 H4 119.4
C3 C4 H4 119.4
C4 C5 C6 119.4(3)
C4 C5 H5 120.3
C6 C5 H5 120.3
C5 C6 C1 119.9(3)
C5 C6 C7 128.4(2)
C1 C6 C7 111.6(2)
N1 C7 N2 114.3(3)
N1 C7 C6 117.0(2)
N2 C7 C6 128.5(3)
N2 C8 C9 101.6(2)
N2 C8 H8A 111.5
C9 C8 H8A 111.5
N2 C8 H8B 111.5
C9 C8 H8B 111.5
H8A C8 H8B 109.3
N1 C9 C10 111.6(3)
N1 C9 C8 102.1(2)
C10 C9 C8 111.8(3)
N1 C9 H9 110.4
C10 C9 H9 110.4
C8 C9 H9 110.4
C15 C10 C11 117.0(4)
C15 C10 C9 120.3(4)
C11 C10 C9 122.6(3)
C10 C11 C12 122.3(5)
C10 C11 H11 118.9
C12 C11 H11 118.9
C13 C12 C11 119.4(6)
C13 C12 H12 120.3
C11 C12 H12 120.3
C12 C13 C14 121.1(5)
C12 C13 H13 119.5
C14 C13 H13 119.5
C13 C14 C15 119.4(5)
C13 C14 H14 120.3
C15 C14 H14 120.3
C10 C15 C14 120.7(5)
C10 C15 H15 119.7
C14 C15 H15 119.7
C17 C16 C21 119.1(3)
C17 C16 N2 121.6(3)
C21 C16 N2 119.3(3)
C18 C17 C16 121.0(3)
C18 C17 H17 119.5
C16 C17 H17 119.5
C17 C18 C19 120.3(4)
C17 C18 H18 119.9
C19 C18 H18 119.9
C20 C19 C18 118.6(3)
C20 C19 C22 121.0(4)
C18 C19 C22 120.4(4)
C19 C20 C21 121.8(3)
C19 C20 H20 119.1
C21 C20 H20 119.1
C20 C21 C16 119.2(3)
C20 C21 H21 120.4
C16 C21 H21 120.4
C19 C22 H22A 109.5
C19 C22 H22C 109.5
H22A C22 H22C 109.5
C19 C22 H22B 109.5
H22A C22 H22B 109.5
H22C C22 H22B 109.5
C24 C23 C28 117.6(4)
C24 C23 P1 124.6(3)
C28 C23 P1 117.7(3)
C23 C24 C25 120.4(4)
C23 C24 H24 119.8
C25 C24 H24 119.8
C26 C25 C24 121.2(4)
C26 C25 H25 119.4
C24 C25 H25 119.4
C27 C26 C25 119.0(5)
C27 C26 H26 120.5
C25 C26 H26 120.5
C26 C27 C28 120.8(5)
C26 C27 H27 119.6
C28 C27 H27 119.6
C27 C28 C23 120.9(5)
C27 C28 H28 119.6
C23 C28 H28 119.6
C30 C29 C34 118.1(3)
C30 C29 P1 123.1(3)
C34 C29 P1 118.7(3)
C29 C30 C31 120.7(4)
C29 C30 H30 119.6
C31 C30 H30 119.6
C32 C31 C30 121.1(4)
C32 C31 H31 119.4
C30 C31 H31 119.4
C31 C32 C33 119.9(4)
C31 C32 H32 120.0
C33 C32 H32 120.0
C32 C33 C34 119.0(4)
C32 C33 H33 120.5
C34 C33 H33 120.5
C29 C34 C33 120.8(4)
C29 C34 H34 119.6
C33 C34 H34 119.6
C7 N1 C9 108.8(2)
C7 N1 Pd1 114.30(18)
C9 N1 Pd1 136.84(18)
C7 N2 C16 126.2(3)
C7 N2 C8 107.8(2)
C16 N2 C8 120.4(2)
C2 N3 P1 114.9(2)
C2 N3 H3A 122.5
P1 N3 H3A 122.5
N3 P1 C29 106.53(14)
N3 P1 C23 105.66(15)
C29 P1 C23 104.73(15)
N3 P1 Pd1 103.88(9)
C29 P1 Pd1 122.79(11)
C23 P1 Pd1 112.02(11)
C1 Pd1 N1 79.47(10)
C1 Pd1 P1 80.87(8)
N1 Pd1 P1 159.82(7)
C1 Pd1 Cl1 175.18(8)
N1 Pd1 Cl1 95.73(7)
P1 Pd1 Cl1 103.95(3)

loop_
_geom_bond_atom_site_label_1
_geom_bond_atom_site_label_2
_geom_bond_distance
C1 C2 1.388(4)
C1 C6 1.400(4)
C1 Pd1 1.975(3)
C2 C3 1.377(4)
C2 N3 1.405(3)
C3 C4 1.383(5)
C3 H3 0.9300
C4 C5 1.378(5)
C4 H4 0.9300
C5 C6 1.385(4)
C5 H5 0.9300
C6 C7 1.483(4)
C7 N1 1.303(3)
C7 N2 1.348(3)
C8 N2 1.470(4)
C8 C9 1.554(4)
C8 H8A 0.9700
C8 H8B 0.9700
C9 N1 1.476(3)
C9 C10 1.505(5)
C9 H9 0.9800
C10 C15 1.349(5)
C10 C11 1.366(6)
C11 C12 1.383(6)
C11 H11 0.9300
C12 C13 1.315(7)
C12 H12 0.9300
C13 C14 1.344(8)
C13 H13 0.9300
C14 C15 1.413(8)
C14 H14 0.9300
C15 H15 0.9300
C16 C17 1.382(4)
C16 C21 1.389(4)
C16 N2 1.429(4)
C17 C18 1.372(5)
C17 H17 0.9300
C18 C19 1.385(5)
C18 H18 0.9300
C19 C20 1.374(6)
C19 C22 1.510(5)
C20 C21 1.379(5)
C20 H20 0.9300
C21 H21 0.9300
C22 H22A 0.9600
C22 H22C 0.9600
C22 H22B 0.9600
C23 C24 1.369(5)
C23 C28 1.383(5)
C23 P1 1.817(4)
C24 C25 1.376(6)
C24 H24 0.9300
C25 C26 1.357(7)
C25 H25 0.9300
C26 C27 1.345(7)
C26 H26 0.9300
C27 C28 1.373(7)
C27 H27 0.9300
C28 H28 0.9300
C29 C30 1.362(5)
C29 C34 1.365(5)
C29 P1 1.811(3)
C30 C31 1.375(5)
C30 H30 0.9300
C31 C32 1.322(6)
C31 H31 0.9300
C32 C33 1.374(6)
C32 H32 0.9300
C33 C34 1.388(6)
C33 H33 0.9300
C34 H34 0.9300
Cl1 Pd1 2.4006(8)
N1 Pd1 2.083(2)
N3 P1 1.683(3)
N3 H3A 0.8600
P1 Pd1 2.2188(7)

loop_
_geom_hbond_atom_site_label_D
_geom_hbond_atom_site_label_H
_geom_hbond_atom_site_label_A
_geom_hbond_distance_DH
_geom_hbond_distance_HA
_geom_hbond_distance_DA
_geom_hbond_angle_DHA
_geom_hbond_site_symmetry_A
N3 H3A Cl1 0.86 2.47 3.311(3) 167.5 3_455

loop_
_geom_torsion_atom_site_label_1
_geom_torsion_atom_site_label_2
_geom_torsion_atom_site_label_3
_geom_torsion_atom_site_label_4
_geom_torsion
C6 C1 C2 C3 0.5(4)
Pd1 C1 C2 C3 -177.8(2)
C6 C1 C2 N3 179.8(3)
Pd1 C1 C2 N3 1.5(4)
C1 C2 C3 C4 1.1(5)
N3 C2 C3 C4 -178.2(3)
C2 C3 C4 C5 -1.3(5)
C3 C4 C5 C6 -0.1(6)
C4 C5 C6 C1 1.6(5)
C4 C5 C6 C7 178.1(3)
C2 C1 C6 C5 -1.8(5)
Pd1 C1 C6 C5 176.6(2)
C2 C1 C6 C7 -178.9(3)
Pd1 C1 C6 C7 -0.5(3)
C5 C6 C7 N1 -171.6(3)
C1 C6 C7 N1 5.1(4)
C5 C6 C7 N2 3.2(5)
C1 C6 C7 N2 179.9(3)
N2 C8 C9 N1 -22.3(3)
N2 C8 C9 C10 97.1(3)
N1 C9 C10 C15 -161.8(4)
C8 C9 C10 C15 84.6(5)
N1 C9 C10 C11 22.4(5)
C8 C9 C10 C11 -91.2(4)
C15 C10 C11 C12 0.6(7)
C9 C10 C11 C12 176.6(4)
C10 C11 C12 C13 -4.5(8)
C11 C12 C13 C14 4.5(9)
C12 C13 C14 C15 -0.8(11)
C11 C10 C15 C14 3.1(8)
C9 C10 C15 C14 -173.0(5)
C13 C14 C15 C10 -3.1(11)
C21 C16 C17 C18 0.5(5)
N2 C16 C17 C18 -178.8(3)
C16 C17 C18 C19 0.0(6)
C17 C18 C19 C20 -0.2(6)
C17 C18 C19 C22 179.6(4)
C18 C19 C20 C21 0.0(6)
C22 C19 C20 C21 -179.8(4)
C19 C20 C21 C16 0.5(6)
C17 C16 C21 C20 -0.7(5)
N2 C16 C21 C20 178.7(3)
C28 C23 C24 C25 -0.3(6)
P1 C23 C24 C25 176.6(3)
C23 C24 C25 C26 -0.2(7)
C24 C25 C26 C27 0.7(8)
C25 C26 C27 C28 -0.6(10)
C26 C27 C28 C23 0.1(10)
C24 C23 C28 C27 0.3(8)
P1 C23 C28 C27 -176.8(5)
C34 C29 C30 C31 3.6(7)
P1 C29 C30 C31 -177.0(4)
C29 C30 C31 C32 0.2(8)
C30 C31 C32 C33 -2.9(8)
C31 C32 C33 C34 1.7(9)
C30 C29 C34 C33 -4.8(8)
P1 C29 C34 C33 175.8(5)
C32 C33 C34 C29 2.2(10)
N2 C7 N1 C9 -5.7(4)
C6 C7 N1 C9 169.8(2)
N2 C7 N1 Pd1 177.4(2)
C6 C7 N1 Pd1 -7.1(3)
C10 C9 N1 C7 -101.6(3)
C8 C9 N1 C7 17.9(3)
C10 C9 N1 Pd1 74.3(4)
C8 C9 N1 Pd1 -166.2(2)
N1 C7 N2 C16 -163.8(3)
C6 C7 N2 C16 21.3(5)
N1 C7 N2 C8 -10.2(4)
C6 C7 N2 C8 174.9(3)
C17 C16 N2 C7 58.8(5)
C21 C16 N2 C7 -120.6(4)
C17 C16 N2 C8 -91.8(4)
C21 C16 N2 C8 88.8(4)
C9 C8 N2 C7 20.2(3)
C9 C8 N2 C16 175.6(3)
C3 C2 N3 P1 -170.8(3)
C1 C2 N3 P1 9.9(4)
C2 N3 P1 C29 -145.6(2)
C2 N3 P1 C23 103.3(2)
C2 N3 P1 Pd1 -14.7(2)
C30 C29 P1 N3 -14.6(4)
C34 C29 P1 N3 164.9(4)
C30 C29 P1 C23 97.1(3)
C34 C29 P1 C23 -83.5(4)
C30 C29 P1 Pd1 -133.8(3)
C34 C29 P1 Pd1 45.6(4)
C24 C23 P1 N3 136.9(3)
C28 C23 P1 N3 -46.2(4)
C24 C23 P1 C29 24.6(4)
C28 C23 P1 C29 -158.5(4)
C24 C23 P1 Pd1 -110.7(3)
C28 C23 P1 Pd1 66.2(4)
C2 C1 Pd1 N1 176.0(3)
C6 C1 Pd1 N1 -2.4(2)
C2 C1 Pd1 P1 -8.6(2)
C6 C1 Pd1 P1 173.1(2)
C2 C1 Pd1 Cl1 171.3(9)
C6 C1 Pd1 Cl1 -7.0(12)
C7 N1 Pd1 C1 5.3(2)
C9 N1 Pd1 C1 -170.5(3)
C7 N1 Pd1 P1 -7.9(4)
C9 N1 Pd1 P1 176.4(2)
C7 N1 Pd1 Cl1 -175.13(19)
C9 N1 Pd1 Cl1 9.2(3)
N3 P1 Pd1 C1 11.31(14)
C29 P1 Pd1 C1 131.82(15)
C23 P1 Pd1 C1 -102.25(15)
N3 P1 Pd1 N1 24.4(2)
C29 P1 Pd1 N1 144.9(2)
C23 P1 Pd1 N1 -89.1(2)
N3 P1 Pd1 Cl1 -168.68(11)
C29 P1 Pd1 Cl1 -48.17(13)
C23 P1 Pd1 Cl1 77.76(12)
